data_1540634
loop_
_publ_author_name
'Mizoguchi, Kenji'
'Sakamoto, Hirokazu'

_publ_section_title
;
 Role ofWater Molecules to the Electronic States of M-DNA
;
_journal_issue 4
_journal_name_full Crystals
_journal_page_first 475
_journal_paper_doi 10.3390/cryst5040475
_journal_volume 5
_journal_year 2015
_chemical_formula_moiety 'C22 H26 Br N2 O3 S, C4 H3 O4'
_chemical_formula_sum 'C26 H29 Br N2 O7 S'
_chemical_formula_weight 593.48
_chemical_name_systematic
; 
 ? 
;
_space_group_IT_number 2
_symmetry_cell_setting triclinic
_symmetry_space_group_name_Hall '-P 1'
_symmetry_space_group_name_H-M 'P -1'
_atom_sites_solution_hydrogens mixed
_atom_sites_solution_primary direct
_atom_sites_solution_secondary difmap
_audit_creation_method SHELXL-97
_cell_angle_alpha 64.054(2)
_cell_angle_beta 83.078(2)
_cell_angle_gamma 86.643(2)
_cell_formula_units_Z 2
_cell_length_a 8.3812(12)
_cell_length_b 13.0305(18)
_cell_length_c 13.2656(19)
_cell_measurement_reflns_used 3546
_cell_measurement_temperature 180(2)
_cell_measurement_theta_max 26.041
_cell_measurement_theta_min 2.448
_cell_volume 1293.2(3)
_computing_cell_refinement 'SAINT (Bruker, 2008)'
_computing_data_collection '<i>APEX2</i> (Bruker, 2008)'
_computing_data_reduction 'SAINT (Bruker, 2008)'
_computing_molecular_graphics 'SHELXTL (Sheldrick, 2008)'
_computing_publication_material 'SHELXTL (Sheldrick, 2008)'
_computing_structure_refinement 'SHELXTL (Sheldrick, 2008)'
_computing_structure_solution 'SHELXTL (Sheldrick, 2008)'
_diffrn_ambient_temperature 180(2)
_diffrn_measured_fraction_theta_full 0.997
_diffrn_measured_fraction_theta_max 0.997
_diffrn_measurement_device_type 'Bruker SMART APEX II'
_diffrn_measurement_method \w
_diffrn_radiation_monochromator graphite
_diffrn_radiation_source 'fine-focus sealed tube'
_diffrn_radiation_type MoK\a
_diffrn_radiation_wavelength 0.71073
_diffrn_reflns_av_R_equivalents 0.0276
_diffrn_reflns_av_sigmaI/netI 0.0412
_diffrn_reflns_limit_h_max 10
_diffrn_reflns_limit_h_min -10
_diffrn_reflns_limit_k_max 16
_diffrn_reflns_limit_k_min -16
_diffrn_reflns_limit_l_max 16
_diffrn_reflns_limit_l_min -16
_diffrn_reflns_number 12386
_diffrn_reflns_theta_full 27.00
_diffrn_reflns_theta_max 27.00
_diffrn_reflns_theta_min 2.45
_diffrn_standards_decay_% 0
_diffrn_standards_interval_time 0
_diffrn_standards_number 0
_exptl_absorpt_coefficient_mu 1.719
_exptl_absorpt_correction_T_max 0.7825
_exptl_absorpt_correction_T_min 0.6732
_exptl_absorpt_correction_type multi-scan
_exptl_absorpt_process_details 'SADABS (Bruker, 2008)'
_exptl_crystal_colour colourless
_exptl_crystal_density_diffrn 1.524
_exptl_crystal_density_method 'not measured'
_exptl_crystal_description prism
_exptl_crystal_F_000 612
_exptl_crystal_size_max 0.25
_exptl_crystal_size_mid 0.20
_exptl_crystal_size_min 0.15
_refine_diff_density_max 0.523
_refine_diff_density_min -0.305
_refine_diff_density_rms 0.061
_refine_ls_extinction_method none
_refine_ls_goodness_of_fit_ref 1.071
_refine_ls_hydrogen_treatment mixed
_refine_ls_matrix_type full
_refine_ls_number_parameters 350
_refine_ls_number_reflns 5634
_refine_ls_number_restraints 0
_refine_ls_restrained_S_all 1.071
_refine_ls_R_factor_all 0.0477
_refine_ls_R_factor_gt 0.0337
_refine_ls_shift/su_max 0.001
_refine_ls_shift/su_mean 0.000
_refine_ls_structure_factor_coef Fsqd
_refine_ls_weighting_details 'calc w=1/[\s^2^(Fo^2^)+(0.0400P)^2^+0.0000P] where P=(Fo^2^+2Fc^2^)/3'
_refine_ls_weighting_scheme calc
_refine_ls_wR_factor_gt 0.0759
_refine_ls_wR_factor_ref 0.0804
_reflns_number_gt 4550
_reflns_number_total 5634
_reflns_threshold_expression I>2\s(I)
_cod_data_source_file 1433018.cif
_cod_data_source_block z
_cod_database_code 1540634

loop_
_symmetry_equiv_pos_as_xyz
'x, y, z'
'-x, -y, -z'

loop_
_atom_site_label
_atom_site_type_symbol
_atom_site_fract_x
_atom_site_fract_y
_atom_site_fract_z
_atom_site_U_iso_or_equiv
_atom_site_adp_type
_atom_site_occupancy
_atom_site_symmetry_multiplicity
_atom_site_calc_flag
_atom_site_refinement_flags
S1 S 0.03458(7) 0.21858(5) -0.01384(5) 0.03160(14) Uani 1 1 d .
Br1 Br 0.33983(3) 0.698291(18) 0.185323(19) 0.02961(8) Uani 1 1 d .
N1 N 0.2588(2) 0.42417(14) -0.00644(14) 0.0205(4) Uani 1 1 d .
N2 N 0.4695(2) 0.22687(15) 0.43757(15) 0.0235(4) Uani 1 1 d .
H2 H 0.456(3) 0.282(2) 0.457(2) 0.035(7) Uiso 1 1 d .
O1 O 0.52121(19) 0.47784(13) 0.32633(13) 0.0257(3) Uani 1 1 d .
H1 H 0.459(3) 0.493(2) 0.369(2) 0.058(10) Uiso 1 1 d .
O2 O 0.45519(18) 0.09553(11) 0.09717(11) 0.0242(3) Uani 1 1 d .
O3 O 0.4526(2) 0.09592(12) 0.26532(12) 0.0312(4) Uani 1 1 d .
C1 C 0.3011(2) 0.31439(17) 0.01533(17) 0.0205(4) Uani 1 1 d .
C2 C 0.3841(2) 0.26690(16) 0.11077(16) 0.0188(4) Uani 1 1 d .
C3 C 0.3929(2) 0.35448(16) 0.14949(16) 0.0187(4) Uani 1 1 d .
C4 C 0.4622(2) 0.36572(16) 0.23638(16) 0.0188(4) Uani 1 1 d .
C5 C 0.4449(2) 0.46870(17) 0.24543(17) 0.0206(4) Uani 1 1 d .
C6 C 0.3609(2) 0.56063(17) 0.16899(18) 0.0218(4) Uani 1 1 d .
C7 C 0.2951(2) 0.55396(17) 0.08159(17) 0.0214(4) Uani 1 1 d .
H7 H 0.2401 0.6169 0.0292 0.026 Uiso 1 1 calc R
C8 C 0.3130(2) 0.45120(17) 0.07370(16) 0.0193(4) Uani 1 1 d .
C9 C 0.1723(3) 0.50201(18) -0.09980(17) 0.0257(5) Uani 1 1 d .
H9A H 0.2263 0.5047 -0.1707 0.038 Uiso 1 1 calc R
H9B H 0.1704 0.5785 -0.1027 0.038 Uiso 1 1 calc R
H9C H 0.0619 0.4752 -0.0888 0.038 Uiso 1 1 calc R
C10 C 0.2462(3) 0.26144(18) -0.05337(17) 0.0251(5) Uani 1 1 d .
H10A H 0.3137 0.1935 -0.0438 0.030 Uiso 1 1 calc R
H10B H 0.2608 0.3165 -0.1340 0.030 Uiso 1 1 calc R
C11 C 0.4328(2) 0.14656(17) 0.16665(17) 0.0208(4) Uani 1 1 d .
C12 C 0.5578(2) 0.27429(17) 0.32139(16) 0.0219(4) Uani 1 1 d .
H12A H 0.5817 0.2118 0.2984 0.026 Uiso 1 1 calc R
H12B H 0.6613 0.3065 0.3225 0.026 Uiso 1 1 calc R
C13 C 0.0400(3) 0.11550(19) 0.12828(19) 0.0267(5) Uani 1 1 d .
C14 C 0.0713(3) 0.00143(19) 0.1532(2) 0.0305(5) Uani 1 1 d .
H14 H 0.0928 -0.0212 0.0938 0.037 Uiso 1 1 calc R
C15 C 0.0713(3) -0.0796(2) 0.2645(2) 0.0366(6) Uani 1 1 d .
H15 H 0.0930 -0.1573 0.2810 0.044 Uiso 1 1 calc R
C16 C 0.0398(3) -0.0473(2) 0.3512(2) 0.0378(6) Uani 1 1 d .
H16 H 0.0401 -0.1026 0.4273 0.045 Uiso 1 1 calc R
C17 C 0.0078(3) 0.0661(2) 0.3266(2) 0.0405(6) Uani 1 1 d .
H17 H -0.0147 0.0882 0.3863 0.049 Uiso 1 1 calc R
C18 C 0.0083(3) 0.1476(2) 0.2160(2) 0.0349(6) Uani 1 1 d .
H18 H -0.0129 0.2254 0.2000 0.042 Uiso 1 1 calc R
C19 C 0.4922(3) -0.02593(17) 0.15072(18) 0.0251(5) Uani 1 1 d .
H19A H 0.4627 -0.0618 0.1034 0.030 Uiso 1 1 calc R
H19B H 0.4272 -0.0618 0.2248 0.030 Uiso 1 1 calc R
C20 C 0.6674(3) -0.0472(2) 0.1671(2) 0.0365(6) Uani 1 1 d .
H20A H 0.6878 -0.1296 0.2042 0.055 Uiso 1 1 calc R
H20B H 0.6968 -0.0121 0.2141 0.055 Uiso 1 1 calc R
H20C H 0.7318 -0.0139 0.0936 0.055 Uiso 1 1 calc R
C21 C 0.5699(3) 0.1387(2) 0.5181(2) 0.0392(6) Uani 1 1 d .
H21A H 0.5115 0.1075 0.5938 0.059 Uiso 1 1 calc R
H21B H 0.6704 0.1731 0.5189 0.059 Uiso 1 1 calc R
H21C H 0.5943 0.0772 0.4948 0.059 Uiso 1 1 calc R
C22 C 0.3080(3) 0.18166(19) 0.44375(19) 0.0316(5) Uani 1 1 d .
H22A H 0.2557 0.1539 0.5211 0.047 Uiso 1 1 calc R
H22B H 0.3195 0.1188 0.4217 0.047 Uiso 1 1 calc R
H22C H 0.2425 0.2426 0.3926 0.047 Uiso 1 1 calc R
O21 O 0.3012(2) 0.50702(14) 0.46913(13) 0.0340(4) Uani 1 1 d .
O22 O 0.3284(2) 0.32095(14) 0.57261(14) 0.0480(5) Uani 1 1 d .
O23 O 0.0340(2) 0.68433(16) 0.64146(17) 0.0484(5) Uani 1 1 d .
O24 O 0.1744(2) 0.66700(15) 0.49784(15) 0.0430(4) Uani 1 1 d .
H3 H 0.226(4) 0.606(3) 0.477(3) 0.091(12) Uiso 1 1 d .
C23 C 0.2614(3) 0.4131(2) 0.55486(19) 0.0307(5) Uani 1 1 d .
C24 C 0.1225(3) 0.4136(2) 0.63668(19) 0.0334(6) Uani 1 1 d .
H24 H 0.0789 0.3406 0.6855 0.040 Uiso 1 1 calc R
C25 C 0.0506(3) 0.5002(2) 0.6518(2) 0.0338(6) Uani 1 1 d .
H25 H -0.0389 0.4794 0.7079 0.041 Uiso 1 1 calc R
C26 C 0.0874(3) 0.6243(2) 0.5954(2) 0.0341(6) Uani 1 1 d .

loop_
_atom_site_aniso_label
_atom_site_aniso_U_11
_atom_site_aniso_U_22
_atom_site_aniso_U_33
_atom_site_aniso_U_23
_atom_site_aniso_U_13
_atom_site_aniso_U_12
S1 0.0309(3) 0.0324(3) 0.0359(3) -0.0163(3) -0.0150(3) 0.0031(2)
Br1 0.03592(14) 0.01975(12) 0.03535(14) -0.01378(10) -0.00490(10) 0.00055(9)
N1 0.0237(9) 0.0191(9) 0.0170(9) -0.0056(7) -0.0059(7) 0.0023(7)
N2 0.0320(11) 0.0184(9) 0.0187(9) -0.0062(8) -0.0062(8) 0.0012(8)
O1 0.0276(9) 0.0291(9) 0.0253(9) -0.0154(7) -0.0065(7) 0.0006(7)
O2 0.0352(9) 0.0194(7) 0.0194(8) -0.0094(6) -0.0060(6) 0.0050(6)
O3 0.0531(11) 0.0223(8) 0.0186(8) -0.0088(7) -0.0102(7) 0.0080(7)
C1 0.0211(11) 0.0212(10) 0.0171(10) -0.0067(9) -0.0005(8) 0.0002(8)
C2 0.0205(10) 0.0185(10) 0.0160(10) -0.0065(8) -0.0003(8) -0.0003(8)
C3 0.0182(10) 0.0178(10) 0.0166(10) -0.0048(8) 0.0002(8) -0.0007(8)
C4 0.0173(10) 0.0189(10) 0.0167(10) -0.0047(8) -0.0006(8) -0.0011(8)
C5 0.0194(10) 0.0236(11) 0.0189(11) -0.0090(9) -0.0004(8) -0.0040(8)
C6 0.0213(11) 0.0163(10) 0.0269(12) -0.0095(9) 0.0022(9) -0.0019(8)
C7 0.0215(11) 0.0171(10) 0.0206(11) -0.0036(8) -0.0014(8) -0.0002(8)
C8 0.0185(10) 0.0203(10) 0.0158(10) -0.0048(8) -0.0007(8) -0.0014(8)
C9 0.0289(12) 0.0250(11) 0.0196(11) -0.0055(9) -0.0087(9) 0.0044(9)
C10 0.0320(12) 0.0253(11) 0.0198(11) -0.0104(9) -0.0097(9) 0.0053(9)
C11 0.0219(11) 0.0206(10) 0.0193(11) -0.0085(9) -0.0009(8) -0.0003(8)
C12 0.0226(11) 0.0227(11) 0.0189(11) -0.0075(9) -0.0040(9) 0.0009(8)
C13 0.0196(11) 0.0305(12) 0.0333(13) -0.0162(10) -0.0054(9) -0.0008(9)
C14 0.0250(12) 0.0319(13) 0.0397(14) -0.0206(11) -0.0015(10) -0.0013(9)
C15 0.0271(13) 0.0274(13) 0.0491(16) -0.0123(12) 0.0021(11) -0.0010(10)
C16 0.0253(13) 0.0452(15) 0.0348(14) -0.0099(12) -0.0009(10) -0.0050(11)
C17 0.0382(15) 0.0514(17) 0.0363(15) -0.0240(13) 0.0014(11) -0.0027(12)
C18 0.0341(14) 0.0341(13) 0.0426(15) -0.0223(12) -0.0047(11) 0.0018(10)
C19 0.0345(12) 0.0175(11) 0.0256(12) -0.0114(9) -0.0052(9) 0.0024(9)
C20 0.0351(14) 0.0354(14) 0.0448(15) -0.0231(12) -0.0076(11) 0.0087(11)
C21 0.0489(16) 0.0267(13) 0.0323(14) -0.0009(10) -0.0172(12) 0.0017(11)
C22 0.0326(13) 0.0310(13) 0.0278(13) -0.0108(10) 0.0037(10) -0.0058(10)
O21 0.0423(10) 0.0302(9) 0.0256(9) -0.0099(7) 0.0008(7) 0.0027(7)
O22 0.0765(14) 0.0293(10) 0.0362(10) -0.0159(8) 0.0053(9) 0.0052(9)
O23 0.0449(11) 0.0556(12) 0.0625(13) -0.0424(11) -0.0112(9) 0.0135(9)
O24 0.0532(12) 0.0311(10) 0.0407(11) -0.0138(8) -0.0007(9) 0.0070(8)
C23 0.0407(14) 0.0314(13) 0.0263(12) -0.0176(11) -0.0041(10) -0.0055(11)
C24 0.0416(14) 0.0350(14) 0.0262(13) -0.0148(11) -0.0010(11) -0.0133(11)
C25 0.0266(12) 0.0489(16) 0.0311(13) -0.0215(12) -0.0032(10) -0.0059(11)
C26 0.0271(13) 0.0414(14) 0.0425(15) -0.0242(12) -0.0157(11) 0.0090(11)

loop_
_atom_type_symbol
_atom_type_description
_atom_type_scat_dispersion_real
_atom_type_scat_dispersion_imag
_atom_type_scat_source
C C 0.0033 0.0016 'International Tables Vol C Tables 4.2.6.8 and 6.1.1.4'
H H 0.0000 0.0000 'International Tables Vol C Tables 4.2.6.8 and 6.1.1.4'
N N 0.0061 0.0033 'International Tables Vol C Tables 4.2.6.8 and 6.1.1.4'
O O 0.0106 0.0060 'International Tables Vol C Tables 4.2.6.8 and 6.1.1.4'
S S 0.1246 0.1234 'International Tables Vol C Tables 4.2.6.8 and 6.1.1.4'
Br Br -0.2901 2.4595 'International Tables Vol C Tables 4.2.6.8 and 6.1.1.4'

loop_
_geom_angle_atom_site_label_1
_geom_angle_atom_site_label_2
_geom_angle_atom_site_label_3
_geom_angle
C13 S1 C10 101.09(10)
C1 N1 C8 109.34(16)
C1 N1 C9 125.71(17)
C8 N1 C9 124.94(17)
C21 N2 C22 111.14(18)
C21 N2 C12 109.72(17)
C22 N2 C12 113.47(17)
C21 N2 H2 107.1(16)
C22 N2 H2 107.8(16)
C12 N2 H2 107.3(16)
C5 O1 H1 111(2)
C11 O2 C19 115.42(15)
N1 C1 C2 109.47(17)
N1 C1 C10 120.02(17)
C2 C1 C10 130.30(18)
C1 C2 C3 106.86(17)
C1 C2 C11 124.81(18)
C3 C2 C11 127.92(17)
C8 C3 C4 117.27(18)
C8 C3 C2 105.95(17)
C4 C3 C2 136.74(18)
C5 C4 C3 119.29(18)
C5 C4 C12 115.83(18)
C3 C4 C12 124.88(18)
O1 C5 C4 117.24(18)
O1 C5 C6 122.04(18)
C4 C5 C6 120.60(18)
C7 C6 C5 121.83(18)
C7 C6 Br1 119.19(15)
C5 C6 Br1 118.97(16)
C6 C7 C8 116.95(18)
C6 C7 H7 121.5
C8 C7 H7 121.5
C7 C8 N1 127.59(18)
C7 C8 C3 124.02(19)
N1 C8 C3 108.39(17)
N1 C9 H9A 109.5
N1 C9 H9B 109.5
H9A C9 H9B 109.5
N1 C9 H9C 109.5
H9A C9 H9C 109.5
H9B C9 H9C 109.5
C1 C10 S1 112.42(15)
C1 C10 H10A 109.1
S1 C10 H10A 109.1
C1 C10 H10B 109.1
S1 C10 H10B 109.1
H10A C10 H10B 107.9
O3 C11 O2 121.71(18)
O3 C11 C2 124.66(18)
O2 C11 C2 113.63(17)
N2 C12 C4 111.97(16)
N2 C12 H12A 109.2
C4 C12 H12A 109.2
N2 C12 H12B 109.2
C4 C12 H12B 109.2
H12A C12 H12B 107.9
C14 C13 C18 119.3(2)
C14 C13 S1 120.32(17)
C18 C13 S1 120.32(18)
C15 C14 C13 120.3(2)
C15 C14 H14 119.9
C13 C14 H14 119.9
C16 C15 C14 120.2(2)
C16 C15 H15 119.9
C14 C15 H15 119.9
C15 C16 C17 119.6(2)
C15 C16 H16 120.2
C17 C16 H16 120.2
C16 C17 C18 120.7(2)
C16 C17 H17 119.7
C18 C17 H17 119.7
C17 C18 C13 119.9(2)
C17 C18 H18 120.1
C13 C18 H18 120.1
O2 C19 C20 111.61(18)
O2 C19 H19A 109.3
C20 C19 H19A 109.3
O2 C19 H19B 109.3
C20 C19 H19B 109.3
H19A C19 H19B 108.0
C19 C20 H20A 109.5
C19 C20 H20B 109.5
H20A C20 H20B 109.5
C19 C20 H20C 109.5
H20A C20 H20C 109.5
H20B C20 H20C 109.5
N2 C21 H21A 109.5
N2 C21 H21B 109.5
H21A C21 H21B 109.5
N2 C21 H21C 109.5
H21A C21 H21C 109.5
H21B C21 H21C 109.5
N2 C22 H22A 109.5
N2 C22 H22B 109.5
H22A C22 H22B 109.5
N2 C22 H22C 109.5
H22A C22 H22C 109.5
H22B C22 H22C 109.5
C23 O21 H3 113.4(14)
C26 O24 H3 112(2)
O22 C23 O21 123.7(2)
O22 C23 C24 117.6(2)
O21 C23 C24 118.6(2)
C25 C24 C23 130.1(2)
C25 C24 H24 115.0
C23 C24 H24 115.0
C24 C25 C26 130.6(2)
C24 C25 H25 114.7
C26 C25 H25 114.7
O23 C26 O24 121.4(2)
O23 C26 C25 118.9(2)
O24 C26 C25 119.6(2)

loop_
_geom_bond_atom_site_label_1
_geom_bond_atom_site_label_2
_geom_bond_distance
S1 C13 1.777(2)
S1 C10 1.835(2)
Br1 C6 1.895(2)
N1 C1 1.363(2)
N1 C8 1.387(2)
N1 C9 1.456(2)
N2 C21 1.483(3)
N2 C22 1.487(3)
N2 C12 1.500(3)
N2 H2 0.86(2)
O1 C5 1.364(2)
O1 H1 0.80(3)
O2 C11 1.344(2)
O2 C19 1.455(2)
O3 C11 1.208(2)
C1 C2 1.395(3)
C1 C10 1.485(3)
C2 C3 1.450(3)
C2 C11 1.468(3)
C3 C8 1.415(3)
C3 C4 1.417(3)
C4 C5 1.396(3)
C4 C12 1.504(3)
C5 C6 1.403(3)
C6 C7 1.380(3)
C7 C8 1.386(3)
C7 H7 0.9500
C9 H9A 0.9800
C9 H9B 0.9800
C9 H9C 0.9800
C10 H10A 0.9900
C10 H10B 0.9900
C12 H12A 0.9900
C12 H12B 0.9900
C13 C14 1.390(3)
C13 C18 1.392(3)
C14 C15 1.389(3)
C14 H14 0.9500
C15 C16 1.381(3)
C15 H15 0.9500
C16 C17 1.384(3)
C16 H16 0.9500
C17 C18 1.385(3)
C17 H17 0.9500
C18 H18 0.9500
C19 C20 1.502(3)
C19 H19A 0.9900
C19 H19B 0.9900
C20 H20A 0.9800
C20 H20B 0.9800
C20 H20C 0.9800
C21 H21A 0.9800
C21 H21B 0.9800
C21 H21C 0.9800
C22 H22A 0.9800
C22 H22B 0.9800
C22 H22C 0.9800
O21 C23 1.281(3)
O22 C23 1.232(3)
O23 C26 1.224(3)
O24 C26 1.306(3)
O24 H3 1.02(4)
C23 C24 1.494(3)
C24 C25 1.329(3)
C24 H24 0.9500
C25 C26 1.488(3)
C25 H25 0.9500

loop_
_geom_hbond_atom_site_label_D
_geom_hbond_atom_site_label_H
_geom_hbond_atom_site_label_A
_geom_hbond_distance_DH
_geom_hbond_distance_HA
_geom_hbond_distance_DA
_geom_hbond_angle_DHA
O1 H1 O21 0.80(3) 1.82(3) 2.615(2) 171(3)
N2 H2 O22 0.86(2) 1.99(2) 2.712(2) 140(2)
O24 H3 O21 1.02(4) 1.44(4) 2.441(2) 169(3)

loop_
_geom_torsion_atom_site_label_1
_geom_torsion_atom_site_label_2
_geom_torsion_atom_site_label_3
_geom_torsion_atom_site_label_4
_geom_torsion
C8 N1 C1 C2 0.1(2)
C9 N1 C1 C2 179.31(18)
C8 N1 C1 C10 175.32(18)
C9 N1 C1 C10 -5.4(3)
N1 C1 C2 C3 -0.1(2)
C10 C1 C2 C3 -174.7(2)
N1 C1 C2 C11 172.95(18)
C10 C1 C2 C11 -1.7(3)
C1 C2 C3 C8 0.1(2)
C11 C2 C3 C8 -172.68(19)
C1 C2 C3 C4 -177.4(2)
C11 C2 C3 C4 9.8(4)
C8 C3 C4 C5 1.9(3)
C2 C3 C4 C5 179.2(2)
C8 C3 C4 C12 -177.18(18)
C2 C3 C4 C12 0.1(4)
C3 C4 C5 O1 -176.41(17)
C12 C4 C5 O1 2.7(3)
C3 C4 C5 C6 -0.5(3)
C12 C4 C5 C6 178.67(18)
O1 C5 C6 C7 174.59(19)
C4 C5 C6 C7 -1.2(3)
O1 C5 C6 Br1 -4.6(3)
C4 C5 C6 Br1 179.69(15)
C5 C6 C7 C8 1.2(3)
Br1 C6 C7 C8 -179.65(14)
C6 C7 C8 N1 -179.56(19)
C6 C7 C8 C3 0.3(3)
C1 N1 C8 C7 179.88(19)
C9 N1 C8 C7 0.6(3)
C1 N1 C8 C3 0.0(2)
C9 N1 C8 C3 -179.27(18)
C4 C3 C8 C7 -1.9(3)
C2 C3 C8 C7 -179.94(18)
C4 C3 C8 N1 178.04(17)
C2 C3 C8 N1 0.0(2)
N1 C1 C10 S1 -76.8(2)
C2 C1 C10 S1 97.3(2)
C13 S1 C10 C1 -62.26(16)
C19 O2 C11 O3 4.6(3)
C19 O2 C11 C2 -175.72(16)
C1 C2 C11 O3 -153.2(2)
C3 C2 C11 O3 18.4(3)
C1 C2 C11 O2 27.1(3)
C3 C2 C11 O2 -161.31(19)
C21 N2 C12 C4 -179.08(18)
C22 N2 C12 C4 55.9(2)
C5 C4 C12 N2 70.4(2)
C3 C4 C12 N2 -110.5(2)
C10 S1 C13 C14 -88.93(19)
C10 S1 C13 C18 92.92(19)
C18 C13 C14 C15 -0.1(3)
S1 C13 C14 C15 -178.29(17)
C13 C14 C15 C16 0.1(3)
C14 C15 C16 C17 0.2(4)
C15 C16 C17 C18 -0.5(4)
C16 C17 C18 C13 0.5(4)
C14 C13 C18 C17 -0.2(3)
S1 C13 C18 C17 177.97(18)
C11 O2 C19 C20 -82.2(2)
O22 C23 C24 C25 164.7(2)
O21 C23 C24 C25 -17.2(4)
C23 C24 C25 C26 -2.3(4)
C24 C25 C26 O23 -160.9(2)
C24 C25 C26 O24 19.6(4)
